data_9011873
loop_
_publ_author_name
'Treushnikov, E. N.'
'Kuskov, V. I.'
'Soboleva, L. V.'
'Belov, N. V.'

_publ_section_title
;
 Distribution of electron density in nickel ammonium sulphate hexahydrate
 [Ni*6H2O](NH4)2(SO4)2 from x-ray diffraction data
;
_journal_name_full 'Soviet Physics Crystallography'
_journal_page_first 30
_journal_page_last 41
_journal_volume 23
_journal_year 1978
_chemical_compound_source Synthetic
_chemical_formula_sum 'H20 N2 Ni O14 S2'
_chemical_name_mineral Nickelboussingaultite
_space_group_IT_number 14
_symmetry_space_group_name_Hall '-P 2n'
_symmetry_space_group_name_H-M 'P 1 1 21/n'
_cell_angle_alpha 90
_cell_angle_beta 90
_cell_angle_gamma 112.067
_cell_length_a 6.243
_cell_length_b 9.484
_cell_length_c 12.467
_cell_formula_units_Z 2
_cell_volume 684.080
_database_code_amcsd 0015578
_exptl_crystal_density_diffrn 1.918
_cod_original_formula_sum 'N2 H20 Ni S2 O14'
_cod_database_code 9011873

loop_
_space_group_symop_operation_xyz
x,y,z
1/2+x,1/2+y,1/2-z
1/2-x,1/2-y,1/2+z
-x,-y,-z

loop_
_atom_site_aniso_label
_atom_site_aniso_U_11
_atom_site_aniso_U_22
_atom_site_aniso_U_33
_atom_site_aniso_U_12
_atom_site_aniso_U_13
_atom_site_aniso_U_23
N 0.02957 0.02618 0.03512 0.00745 0.00270 0.00261
Ni 0.01801 0.01178 0.01472 0.00456 0.00062 0.00189
S 0.02176 0.01456 0.01748 0.00629 0.00143 0.00022
O1 0.02713 0.03910 0.02748 0.01450 0.00358 -0.00255
O2 0.02957 0.04164 0.02598 0.01378 0.00435 0.01088
O3 0.05847 0.02004 0.04134 0.00873 -0.00486 -0.01432
O4 0.03169 0.02156 0.02764 0.00850 0.00497 -0.00183
O5 0.02391 0.02693 0.02370 0.00904 0.00091 -0.00183
O6 0.03027 0.02329 0.02748 0.01188 -0.00420 -0.00500
O7 0.03005 0.02074 0.02307 0.00559 -0.00113 -0.00183

loop_
_atom_site_label
_atom_site_fract_x
_atom_site_fract_y
_atom_site_fract_z
_atom_site_U_iso_or_equiv
N 0.77845 0.13556 0.34633 ?
H7 0.63400 0.08700 0.35600 0.02280
H8 0.80800 0.21300 0.30500 0.01646
H9 0.84100 0.07100 0.33800 0.02280
H10 0.83100 0.17500 0.41600 0.02913
Ni 0.50000 0.50000 0.50000 ?
S 0.16861 -0.09238 0.36337 ?
O1 -0.06436 -0.11650 0.32312 ?
O2 0.32473 -0.08593 0.27243 ?
O3 0.26179 0.04864 0.42481 ?
O4 0.15884 -0.22062 0.43327 ?
O5 0.29735 -0.00195 0.06649 ?
O6 0.00597 0.16859 0.10708 ?
O7 0.30469 0.33931 0.38990 ?
H1 0.41500 0.08600 0.07200 0.02153
H2 0.78900 0.47100 0.36200 0.02406
H3 0.90200 0.21300 0.09000 0.02026
H4 0.14500 0.24100 0.12500 0.00760
H5 0.37100 0.36400 0.32200 0.02406
H6 0.29100 0.24300 0.40800 0.02026

loop_
_cod_related_entry_id
_cod_related_entry_database
_cod_related_entry_code
1 AMCSD 0015578
